data_7046758
loop_
_publ_author_name
'Reiners, Matthias'
'Maekawa, Miyuki'
'Baabe, Dirk'
'Zaretzke, Marc-Kevin'
'Schweyen, Peter'
'Daniliuc, Constantin G.'
'Freytag, Matthias'
'Raeder, Jan'
'Hohenberger, Johannes'
'Sutter, J\"org'
'Meyer, Karsten'
'Walter, Marc D.'

_publ_section_title
;
 Monomeric Fe(iii) half-sandwich complexes [Cp'FeX<sub>2</sub>] -
 synthesis, properties and electronic structure.
;
_journal_issue 31
_journal_name_full 'Dalton transactions (Cambridge, England : 2003)'
_journal_page_first 10517
_journal_page_last 10526
_journal_paper_doi 10.1039/c8dt01570h
_journal_volume 47
_journal_year 2018
_chemical_formula_sum 'C17 H29 Fe I2'
_chemical_formula_weight 543.05
_space_group_crystal_system orthorhombic
_space_group_IT_number 61
_space_group_name_Hall '-P 2ac 2ab'
_space_group_name_H-M_alt 'P b c a'
_symmetry_space_group_name_Hall '-P 2ac 2ab'
_symmetry_space_group_name_H-M 'P b c a'
_atom_sites_solution_hydrogens geom
_audit_creation_method SHELXL-2016/6
_audit_update_record
;
2018-04-20 deposited with the CCDC.
2018-06-07 downloaded from the CCDC.
;
_cell_angle_alpha 90
_cell_angle_beta 90
_cell_angle_gamma 90
_cell_formula_units_Z 8
_cell_length_a 12.4512(2)
_cell_length_b 17.0538(2)
_cell_length_c 18.7165(2)
_cell_measurement_reflns_used 55312
_cell_measurement_temperature 100(2)
_cell_measurement_theta_max 29.2744
_cell_measurement_theta_min 2.1719
_cell_volume 3974.27(9)
_computing_cell_refinement
; 
CrysAlisPro, Oxford Diffraction Ltd., 
Version 1.171.33.55 (release 05-01-2010 CrysAlis171 .NET) 
(compiled Jan  5 2010,16:28:46) 
;
_computing_data_collection
; 
CrysAlisPro, Oxford Diffraction Ltd., 
Version 1.171.33.55 (release 05-01-2010 CrysAlis171 .NET) 
(compiled Jan  5 2010,16:28:46) 
;
_computing_data_reduction
; 
CrysAlisPro, Oxford Diffraction Ltd., 
Version 1.171.33.55 (release 05-01-2010 CrysAlis171 .NET) 
(compiled Jan  5 2010,16:28:46) 
;
_computing_structure_refinement 'SHELXL-2016/6 (Sheldrick, 2016)'
_computing_structure_solution 'SHELXS-97 (Sheldrick, 1990)'
_diffrn_ambient_temperature 100(2)
_diffrn_detector_area_resol_mean 16.1419
_diffrn_measured_fraction_theta_full 0.998
_diffrn_measured_fraction_theta_max 0.970
_diffrn_measurement_device_type 'Xcalibur, Eos'
_diffrn_measurement_method '\w scans'
_diffrn_radiation_monochromator graphite
_diffrn_radiation_source 'Enhance (Mo) X-ray Source'
_diffrn_radiation_type MoK\a
_diffrn_radiation_wavelength 0.71073
_diffrn_reflns_av_R_equivalents 0.0392
_diffrn_reflns_av_unetI/netI 0.0261
_diffrn_reflns_Laue_measured_fraction_full 0.998
_diffrn_reflns_Laue_measured_fraction_max 0.970
_diffrn_reflns_limit_h_max 17
_diffrn_reflns_limit_h_min -16
_diffrn_reflns_limit_k_max 23
_diffrn_reflns_limit_k_min -23
_diffrn_reflns_limit_l_max 25
_diffrn_reflns_limit_l_min -25
_diffrn_reflns_number 139338
_diffrn_reflns_point_group_measured_fraction_full 0.998
_diffrn_reflns_point_group_measured_fraction_max 0.970
_diffrn_reflns_theta_full 25.242
_diffrn_reflns_theta_max 29.339
_diffrn_reflns_theta_min 2.176
_exptl_absorpt_coefficient_mu 3.858
_exptl_absorpt_correction_T_max 1.00000
_exptl_absorpt_correction_T_min 0.91069
_exptl_absorpt_correction_type multi-scan
_exptl_absorpt_process_details
; 
CrysAlisPro, Oxford Diffraction Ltd., 
Version 1.171.33.55 (release 05-01-2010 CrysAlis171 .NET) 
(compiled Jan  5 2010,16:28:46) 
;
_exptl_crystal_colour 'dark red'
_exptl_crystal_density_diffrn 1.815
_exptl_crystal_description prism
_exptl_crystal_F_000 2104
_exptl_crystal_size_max 0.170
_exptl_crystal_size_mid 0.150
_exptl_crystal_size_min 0.140
_refine_diff_density_max 0.837
_refine_diff_density_min -0.868
_refine_diff_density_rms 0.076
_refine_ls_extinction_method none
_refine_ls_goodness_of_fit_ref 0.927
_refine_ls_hydrogen_treatment constr
_refine_ls_matrix_type full
_refine_ls_number_parameters 190
_refine_ls_number_reflns 5279
_refine_ls_number_restraints 0
_refine_ls_restrained_S_all 0.927
_refine_ls_R_factor_all 0.0257
_refine_ls_R_factor_gt 0.0160
_refine_ls_shift/su_max 0.005
_refine_ls_shift/su_mean 0.000
_refine_ls_structure_factor_coef Fsqd
_refine_ls_weighting_details 'w=1/[\s^2^(Fo^2^)+(0.0170P)^2^] where P=(Fo^2^+2Fc^2^)/3'
_refine_ls_weighting_scheme calc
_refine_ls_wR_factor_gt 0.0319
_refine_ls_wR_factor_ref 0.0326
_reflns_Friedel_coverage 0.000
_reflns_number_gt 4226
_reflns_number_total 5279
_reflns_threshold_expression 'I > 2\s(I)'
_cod_data_source_file c8dt01570h2.cif
_cod_data_source_block mima18
_cod_depositor_comments 'Adding full bibliography for 7046755--7046759.cif.'
_cod_database_code 7046758
_shelx_shelxl_version_number 2016/6
_shelx_space_group_comment
;
The symmetry employed for this shelxl refinement is uniquely defined
by the following loop, which should always be used as a source of
symmetry information in preference to the above space-group names.
They are only intended as comments.
;
_shelx_estimated_absorpt_t_min 0.560
_shelx_estimated_absorpt_t_max 0.614

loop_
_space_group_symop_operation_xyz
'x, y, z'
'-x+1/2, -y, z+1/2'
'-x, y+1/2, -z+1/2'
'x+1/2, -y+1/2, -z'
'-x, -y, -z'
'x-1/2, y, -z-1/2'
'x, -y-1/2, z-1/2'
'-x-1/2, y-1/2, z'

loop_
_atom_site_label
_atom_site_type_symbol
_atom_site_fract_x
_atom_site_fract_y
_atom_site_fract_z
_atom_site_U_iso_or_equiv
_atom_site_adp_type
_atom_site_occupancy
_atom_site_site_symmetry_order
_atom_site_calc_flag
_atom_site_refinement_flags_posn
_atom_site_refinement_flags_adp
Fe Fe 0.58119(2) 0.16299(2) 0.63155(2) 0.01130(5) Uani 1 1 d . .
I1 I 0.68215(2) 0.05314(2) 0.69199(2) 0.01832(3) Uani 1 1 d . .
I2 I 0.70022(2) 0.20006(2) 0.52835(2) 0.02301(3) Uani 1 1 d . .
C1 C 0.47665(12) 0.22487(9) 0.71473(8) 0.0117(3) Uani 1 1 d . .
C2 C 0.47336(12) 0.27025(9) 0.65144(8) 0.0124(3) Uani 1 1 d . .
C3 C 0.43343(12) 0.21862(8) 0.59458(8) 0.0117(3) Uani 1 1 d . .
H3 H 0.426408 0.233677 0.545938 0.014 Uiso 1 1 calc R U
C4 C 0.40694(12) 0.14416(9) 0.62124(8) 0.0108(3) Uani 1 1 d . .
C5 C 0.43820(12) 0.14691(9) 0.69461(8) 0.0113(3) Uani 1 1 d . .
H5 H 0.434488 0.103536 0.726360 0.014 Uiso 1 1 calc R U
C6 C 0.50997(13) 0.24215(10) 0.79263(8) 0.0161(3) Uani 1 1 d . .
C7 C 0.48586(14) 0.17075(10) 0.84014(8) 0.0200(4) Uani 1 1 d . .
H7A H 0.507538 0.182143 0.889396 0.030 Uiso 1 1 calc R U
H7B H 0.525931 0.125228 0.822524 0.030 Uiso 1 1 calc R U
H7C H 0.408737 0.159371 0.838796 0.030 Uiso 1 1 calc R U
C8 C 0.63126(13) 0.25873(10) 0.79927(9) 0.0217(4) Uani 1 1 d . .
H8A H 0.650390 0.303280 0.768749 0.033 Uiso 1 1 calc R U
H8B H 0.671798 0.212323 0.784227 0.033 Uiso 1 1 calc R U
H8C H 0.648694 0.271122 0.849068 0.033 Uiso 1 1 calc R U
C9 C 0.44435(16) 0.31011(11) 0.82362(9) 0.0270(4) Uani 1 1 d . .
H9A H 0.462798 0.358717 0.798524 0.041 Uiso 1 1 calc R U
H9B H 0.460670 0.315854 0.874574 0.041 Uiso 1 1 calc R U
H9C H 0.367594 0.299245 0.817583 0.041 Uiso 1 1 calc R U
C10 C 0.48598(13) 0.35818(9) 0.63565(9) 0.0170(4) Uani 1 1 d . .
C11 C 0.57886(15) 0.39913(10) 0.67393(10) 0.0289(4) Uani 1 1 d . .
H11A H 0.568057 0.395829 0.725707 0.043 Uiso 1 1 calc R U
H11B H 0.581406 0.454313 0.659432 0.043 Uiso 1 1 calc R U
H11C H 0.646632 0.373478 0.661180 0.043 Uiso 1 1 calc R U
C12 C 0.37761(14) 0.39555(10) 0.65649(10) 0.0240(4) Uani 1 1 d . .
H12A H 0.364138 0.386846 0.707462 0.036 Uiso 1 1 calc R U
H12B H 0.319893 0.371546 0.628404 0.036 Uiso 1 1 calc R U
H12C H 0.379954 0.452006 0.646838 0.036 Uiso 1 1 calc R U
C13 C 0.50122(14) 0.37373(10) 0.55522(9) 0.0218(4) Uani 1 1 d . .
H13A H 0.509829 0.430159 0.547146 0.033 Uiso 1 1 calc R U
H13B H 0.438161 0.354837 0.529045 0.033 Uiso 1 1 calc R U
H13C H 0.565370 0.346090 0.538310 0.033 Uiso 1 1 calc R U
C14 C 0.35478(12) 0.07690(9) 0.58153(8) 0.0121(3) Uani 1 1 d . .
C15 C 0.23269(12) 0.08886(9) 0.58468(9) 0.0158(3) Uani 1 1 d . .
H15A H 0.208603 0.086166 0.634463 0.024 Uiso 1 1 calc R U
H15B H 0.197023 0.047737 0.556839 0.024 Uiso 1 1 calc R U
H15C H 0.214490 0.140302 0.564733 0.024 Uiso 1 1 calc R U
C16 C 0.38983(14) 0.07722(10) 0.50319(8) 0.0202(4) Uani 1 1 d . .
H16A H 0.366422 0.126113 0.480513 0.030 Uiso 1 1 calc R U
H16B H 0.357274 0.032540 0.478385 0.030 Uiso 1 1 calc R U
H16C H 0.468238 0.073205 0.500492 0.030 Uiso 1 1 calc R U
C17 C 0.38304(13) -0.00200(9) 0.61608(9) 0.0172(4) Uani 1 1 d . .
H17A H 0.461243 -0.008409 0.617027 0.026 Uiso 1 1 calc R U
H17B H 0.350840 -0.044648 0.588282 0.026 Uiso 1 1 calc R U
H17C H 0.355090 -0.003362 0.665014 0.026 Uiso 1 1 calc R U

loop_
_atom_site_aniso_label
_atom_site_aniso_U_11
_atom_site_aniso_U_22
_atom_site_aniso_U_33
_atom_site_aniso_U_23
_atom_site_aniso_U_13
_atom_site_aniso_U_12
Fe 0.00940(11) 0.01298(12) 0.01154(11) 0.00148(9) 0.00112(9) 0.00120(9)
I1 0.01669(6) 0.01858(6) 0.01969(6) 0.00408(5) -0.00103(4) 0.00562(4)
I2 0.01923(6) 0.02839(7) 0.02139(6) 0.00799(5) 0.00954(5) 0.00261(5)
C1 0.0084(7) 0.0139(8) 0.0129(8) -0.0028(6) 0.0010(6) 0.0026(6)
C2 0.0084(7) 0.0129(8) 0.0160(8) -0.0018(6) 0.0008(6) 0.0017(6)
C3 0.0107(7) 0.0132(8) 0.0110(7) 0.0008(6) 0.0001(6) 0.0020(6)
C4 0.0078(7) 0.0127(8) 0.0119(8) -0.0013(6) 0.0027(6) 0.0008(6)
C5 0.0092(7) 0.0134(8) 0.0113(7) 0.0008(6) 0.0024(6) 0.0014(6)
C6 0.0166(8) 0.0198(9) 0.0118(8) -0.0044(7) -0.0010(6) -0.0002(7)
C7 0.0198(9) 0.0300(10) 0.0101(8) -0.0010(7) 0.0002(7) -0.0012(8)
C8 0.0219(9) 0.0264(10) 0.0168(9) -0.0006(8) -0.0072(7) -0.0041(8)
C9 0.0344(11) 0.0293(10) 0.0173(9) -0.0097(8) -0.0004(8) 0.0058(9)
C10 0.0194(9) 0.0103(8) 0.0212(9) -0.0011(7) -0.0027(7) -0.0002(7)
C11 0.0316(11) 0.0177(9) 0.0374(11) 0.0036(8) -0.0113(9) -0.0080(8)
C12 0.0281(10) 0.0168(9) 0.0273(10) -0.0015(8) -0.0014(8) 0.0080(8)
C13 0.0272(10) 0.0127(9) 0.0256(10) 0.0054(7) 0.0013(8) -0.0006(7)
C14 0.0129(8) 0.0122(8) 0.0112(8) -0.0008(6) 0.0010(6) -0.0025(6)
C15 0.0142(8) 0.0150(8) 0.0183(8) 0.0001(7) -0.0027(7) -0.0020(7)
C16 0.0248(9) 0.0210(9) 0.0147(8) -0.0057(7) 0.0039(7) -0.0055(8)
C17 0.0175(8) 0.0129(8) 0.0212(9) -0.0021(7) -0.0009(7) -0.0019(7)

loop_
_atom_type_symbol
_atom_type_description
_atom_type_scat_dispersion_real
_atom_type_scat_dispersion_imag
_atom_type_scat_source
C C 0.0033 0.0016 'International Tables Vol C Tables 4.2.6.8 and 6.1.1.4'
H H 0.0000 0.0000 'International Tables Vol C Tables 4.2.6.8 and 6.1.1.4'
Fe Fe 0.3463 0.8444 'International Tables Vol C Tables 4.2.6.8 and 6.1.1.4'
I I -0.4742 1.8119 'International Tables Vol C Tables 4.2.6.8 and 6.1.1.4'

loop_
_geom_angle_atom_site_label_1
_geom_angle_atom_site_label_2
_geom_angle_atom_site_label_3
_geom_angle
C5 Fe C3 62.11(6)
C5 Fe C4 38.26(5)
C3 Fe C4 37.34(5)
C5 Fe C1 38.30(5)
C3 Fe C1 62.32(5)
C4 Fe C1 64.29(5)
C5 Fe C2 61.96(5)
C3 Fe C2 38.13(5)
C4 Fe C2 63.57(5)
C1 Fe C2 35.95(5)
C5 Fe I2 160.04(4)
C3 Fe I2 98.28(4)
C4 Fe I2 123.37(4)
C1 Fe I2 137.90(4)
C2 Fe I2 105.57(4)
C5 Fe I1 94.11(4)
C3 Fe I1 152.20(4)
C4 Fe I1 114.95(4)
C1 Fe I1 108.71(4)
C2 Fe I1 143.98(4)
I2 Fe I1 103.725(9)
C2 C1 C5 105.79(13)
C2 C1 C6 133.91(14)
C5 C1 C6 120.31(13)
C2 C1 Fe 72.49(8)
C5 C1 Fe 65.89(8)
C6 C1 Fe 125.29(10)
C1 C2 C3 106.76(13)
C1 C2 C10 133.75(14)
C3 C2 C10 118.73(13)
C1 C2 Fe 71.55(8)
C3 C2 Fe 66.62(8)
C10 C2 Fe 133.28(10)
C4 C3 C2 111.38(13)
C4 C3 Fe 72.07(9)
C2 C3 Fe 75.25(8)
C3 C4 C5 104.36(13)
C3 C4 C14 127.73(13)
C5 C4 C14 127.90(13)
C3 C4 Fe 70.59(8)
C5 C4 Fe 69.04(8)
C14 C4 Fe 125.21(10)
C4 C5 C1 111.52(13)
C4 C5 Fe 72.70(8)
C1 C5 Fe 75.80(8)
C9 C6 C7 106.02(13)
C9 C6 C8 110.68(14)
C7 C6 C8 106.85(13)
C9 C6 C1 111.01(13)
C7 C6 C1 110.03(13)
C8 C6 C1 111.99(13)
C11 C10 C2 115.66(14)
C11 C10 C13 106.62(14)
C2 C10 C13 111.63(13)
C11 C10 C12 110.76(14)
C2 C10 C12 105.38(13)
C13 C10 C12 106.48(14)
C4 C14 C16 110.22(12)
C4 C14 C17 111.06(12)
C16 C14 C17 109.99(13)
C4 C14 C15 107.79(12)
C16 C14 C15 108.59(13)
C17 C14 C15 109.12(13)

loop_
_geom_bond_atom_site_label_1
_geom_bond_atom_site_label_2
_geom_bond_distance
Fe C5 2.1535(15)
Fe C3 2.1826(15)
Fe C4 2.2017(15)
Fe C1 2.2873(15)
Fe C2 2.2994(15)
Fe I2 2.5154(2)
Fe I1 2.5238(2)
C1 C2 1.416(2)
C1 C5 1.462(2)
C1 C6 1.544(2)
C2 C3 1.468(2)
C2 C10 1.536(2)
C3 C4 1.404(2)
C4 C5 1.428(2)
C4 C14 1.513(2)
C6 C9 1.532(2)
C6 C7 1.537(2)
C6 C8 1.541(2)
C10 C11 1.529(2)
C10 C13 1.540(2)
C10 C12 1.542(2)
C14 C16 1.530(2)
C14 C17 1.534(2)
C14 C15 1.535(2)

loop_
_geom_torsion_atom_site_label_1
_geom_torsion_atom_site_label_2
_geom_torsion_atom_site_label_3
_geom_torsion_atom_site_label_4
_geom_torsion
C5 C1 C2 C3 -0.21(16)
C6 C1 C2 C3 180.00(15)
Fe C1 C2 C3 57.50(10)
C5 C1 C2 C10 169.36(16)
C6 C1 C2 C10 -10.4(3)
Fe C1 C2 C10 -132.94(17)
C5 C1 C2 Fe -57.71(10)
C6 C1 C2 Fe 122.50(17)
C1 C2 C3 C4 2.94(17)
C10 C2 C3 C4 -168.48(13)
Fe C2 C3 C4 63.58(11)
C1 C2 C3 Fe -60.64(10)
C10 C2 C3 Fe 127.94(12)
C2 C3 C4 C5 -4.34(17)
Fe C3 C4 C5 61.21(10)
C2 C3 C4 C14 174.44(14)
Fe C3 C4 C14 -120.01(15)
C2 C3 C4 Fe -65.54(10)
C3 C4 C5 C1 4.23(17)
C14 C4 C5 C1 -174.55(14)
Fe C4 C5 C1 66.49(11)
C3 C4 C5 Fe -62.26(10)
C14 C4 C5 Fe 118.96(15)
C2 C1 C5 C4 -2.53(17)
C6 C1 C5 C4 177.30(13)
Fe C1 C5 C4 -64.56(11)
C2 C1 C5 Fe 62.03(10)
C6 C1 C5 Fe -118.14(13)
C2 C1 C6 C9 57.6(2)
C5 C1 C6 C9 -122.22(16)
Fe C1 C6 C9 157.33(12)
C2 C1 C6 C7 174.59(16)
C5 C1 C6 C7 -5.18(19)
Fe C1 C6 C7 -85.63(15)
C2 C1 C6 C8 -66.7(2)
C5 C1 C6 C8 113.51(16)
Fe C1 C6 C8 33.06(19)
C1 C2 C10 C11 44.6(2)
C3 C2 C10 C11 -146.82(15)
Fe C2 C10 C11 -62.9(2)
C1 C2 C10 C13 166.72(16)
C3 C2 C10 C13 -24.69(19)
Fe C2 C10 C13 59.26(19)
C1 C2 C10 C12 -78.1(2)
C3 C2 C10 C12 90.50(16)
Fe C2 C10 C12 174.45(12)
C3 C4 C14 C16 33.0(2)
C5 C4 C14 C16 -148.51(15)
Fe C4 C14 C16 -58.82(17)
C3 C4 C14 C17 155.14(15)
C5 C4 C14 C17 -26.4(2)
Fe C4 C14 C17 63.33(16)
C3 C4 C14 C15 -85.37(18)
C5 C4 C14 C15 93.13(18)
Fe C4 C14 C15 -177.18(10)
